data_1554921
loop_
_publ_author_name
'Lee, Dong Jin'
'Yoo, Eun Jeong'

_publ_section_title
;
 Efficient synthesis of C-N-coupled heterobiaryls by sequential N-H
 functionalization reactions.
;
_journal_issue 8
_journal_name_full 'Organic letters'
_journal_page_first 1830
_journal_page_last 1833
_journal_paper_doi 10.1021/acs.orglett.5b00625
_journal_volume 17
_journal_year 2015
_chemical_formula_moiety 'C24 H24 N2 O2 S'
_chemical_formula_sum 'C24 H24 N2 O2 S'
_chemical_formula_weight 404.51
_space_group_IT_number 14
_space_group_name_Hall '-P 2ybc'
_space_group_name_H-M_alt 'P 1 21/c 1'
_symmetry_cell_setting monoclinic
_symmetry_space_group_name_Hall '-P 2ybc'
_symmetry_space_group_name_H-M 'P 1 21/c 1'
_atom_sites_solution_hydrogens geom
_atom_sites_solution_primary direct
_atom_sites_solution_secondary difmap
_audit_creation_method SHELXTL
_cell_angle_alpha 90.00
_cell_angle_beta 103.482(2)
_cell_angle_gamma 90.00
_cell_formula_units_Z 4
_cell_length_a 12.5268(10)
_cell_length_b 10.8502(8)
_cell_length_c 16.3904(13)
_cell_measurement_reflns_used 3633
_cell_measurement_temperature 200(2)
_cell_measurement_theta_max 25.62
_cell_measurement_theta_min 2.27
_cell_volume 2166.4(3)
_computing_cell_refinement 'Bruker SMART'
_computing_data_collection 'Bruker SMART'
_computing_data_reduction 'Bruker SAINT'
_computing_molecular_graphics 'Bruker SHELXTL'
_computing_publication_material 'Bruker SHELXTL'
_computing_structure_refinement 'Bruker SHELXTL'
_computing_structure_solution 'Bruker SHELXTL'
_diffrn_ambient_temperature 200(2)
_diffrn_measured_fraction_theta_full 0.999
_diffrn_measured_fraction_theta_max 0.999
_diffrn_measurement_device_type 'CCD area detector'
_diffrn_measurement_method 'phi and omega scans'
_diffrn_radiation_monochromator graphite
_diffrn_radiation_source 'fine-focus sealed tube'
_diffrn_radiation_type MoK\a
_diffrn_radiation_wavelength 0.71073
_diffrn_reflns_av_R_equivalents 0.0502
_diffrn_reflns_av_sigmaI/netI 0.0779
_diffrn_reflns_limit_h_max 16
_diffrn_reflns_limit_h_min -11
_diffrn_reflns_limit_k_max 14
_diffrn_reflns_limit_k_min -14
_diffrn_reflns_limit_l_max 21
_diffrn_reflns_limit_l_min -21
_diffrn_reflns_number 15746
_diffrn_reflns_theta_full 28.28
_diffrn_reflns_theta_max 28.28
_diffrn_reflns_theta_min 2.27
_exptl_absorpt_coefficient_mu 0.171
_exptl_absorpt_correction_type none
_exptl_crystal_colour Colorless
_exptl_crystal_density_diffrn 1.240
_exptl_crystal_density_method 'not measured'
_exptl_crystal_description Block
_exptl_crystal_F_000 856
_exptl_crystal_size_max 0.33
_exptl_crystal_size_mid 0.25
_exptl_crystal_size_min 0.09
_refine_diff_density_max 1.359
_refine_diff_density_min -0.747
_refine_diff_density_rms 0.093
_refine_ls_extinction_method none
_refine_ls_goodness_of_fit_ref 1.089
_refine_ls_hydrogen_treatment mixed
_refine_ls_matrix_type full
_refine_ls_number_parameters 263
_refine_ls_number_reflns 5365
_refine_ls_number_restraints 28
_refine_ls_restrained_S_all 1.217
_refine_ls_R_factor_all 0.1661
_refine_ls_R_factor_gt 0.0968
_refine_ls_shift/su_max 0.002
_refine_ls_shift/su_mean 0.000
_refine_ls_structure_factor_coef Fsqd
_refine_ls_weighting_details 'calc w=1/[\s^2^(Fo^2^)+(0.1750P)^2^+0.0000P] where P=(Fo^2^+2Fc^2^)/3'
_refine_ls_weighting_scheme calc
_refine_ls_wR_factor_gt 0.2808
_refine_ls_wR_factor_ref 0.3388
_reflns_number_gt 2543
_reflns_number_total 5365
_reflns_threshold_expression >2sigma(I)
_cod_data_source_file ol5b00625_si_002.cif
_cod_data_source_block nbu
_cod_depositor_comments
;
The following automatic conversions were performed:

data item '_symmetry_cell_setting' value 'Monoclinic' was changed to
'monoclinic' in accordance with the
/home/saulius/struct/COD-crude-data/automatic-downloads/DataCite-retrospective/ACS/depositions/lib/dictionaries/cif_core.dic
dictionary named 'cif_core.dic' version 2.4.2 last updated on
2011-04-26.

Automatic conversion script
Id: cif_fix_values 6909 2019-04-08 15:41:33Z antanas 
;
_cod_original_sg_symbol_H-M P2(1)/c
_cod_database_code 1554921

loop_
_symmetry_equiv_pos_as_xyz
'x, y, z'
'-x, y+1/2, -z+1/2'
'-x, -y, -z'
'x, -y-1/2, z-1/2'

loop_
_atom_site_label
_atom_site_type_symbol
_atom_site_fract_x
_atom_site_fract_y
_atom_site_fract_z
_atom_site_U_iso_or_equiv
_atom_site_adp_type
_atom_site_occupancy
_atom_site_symmetry_multiplicity
_atom_site_calc_flag
_atom_site_refinement_flags
N1 N 0.7169(3) 0.7020(3) 0.1559(2) 0.0376(9) Uani 1 1 d .
C1 C 0.7282(3) 0.7734(4) 0.0883(3) 0.0389(10) Uani 1 1 d .
C2 C 0.7919(4) 0.7503(4) 0.0306(3) 0.0476(12) Uani 1 1 d .
H2 H 0.8352 0.6778 0.0339 0.057 Uiso 1 1 calc R
C3 C 0.7895(4) 0.8370(5) -0.0313(3) 0.0530(13) Uani 1 1 d .
H3 H 0.8333 0.8247 -0.0708 0.064 Uiso 1 1 calc R
C4 C 0.7237(4) 0.9432(5) -0.0373(3) 0.0570(13) Uani 1 1 d .
H4 H 0.7231 1.0013 -0.0807 0.068 Uiso 1 1 calc R
C5 C 0.6605(4) 0.9629(4) 0.0192(3) 0.0478(11) Uani 1 1 d .
H5 H 0.6156 1.0343 0.0149 0.057 Uiso 1 1 calc R
C6 C 0.6623(4) 0.8782(4) 0.0830(3) 0.0396(10) Uani 1 1 d .
C7 C 0.6097(4) 0.8725(4) 0.1525(3) 0.0402(10) Uani 1 1 d .
C8 C 0.5352(4) 0.9464(5) 0.1818(3) 0.0532(13) Uani 1 1 d .
H8 H 0.5082 1.0203 0.1532 0.064 Uiso 1 1 calc R
C9 C 0.5017(4) 0.9117(5) 0.2515(4) 0.0653(15) Uani 1 1 d .
H9 H 0.4508 0.9621 0.2710 0.078 Uiso 1 1 calc R
C10 C 0.5402(5) 0.8036(5) 0.2953(4) 0.0625(14) Uani 1 1 d .
H10 H 0.5157 0.7817 0.3440 0.075 Uiso 1 1 calc R
C11 C 0.6133(4) 0.7292(4) 0.2677(3) 0.0473(11) Uani 1 1 d .
H11 H 0.6407 0.6561 0.2972 0.057 Uiso 1 1 calc R
C12 C 0.6458(3) 0.7628(4) 0.1969(3) 0.0396(10) Uani 1 1 d .
C13 C 0.7773(3) 0.5931(4) 0.1853(3) 0.0400(10) Uani 1 1 d .
C14 C 0.8735(3) 0.6047(4) 0.2574(3) 0.0423(10) Uani 1 1 d .
C15 C 0.9178(4) 0.5036(5) 0.3046(3) 0.0577(13) Uani 1 1 d .
H15 H 0.8850 0.4248 0.2922 0.069 Uiso 1 1 calc R
C16 C 1.0098(5) 0.5163(6) 0.3700(4) 0.0746(17) Uani 1 1 d .
H16 H 1.0401 0.4461 0.4017 0.089 Uiso 1 1 calc R
C17 C 1.0579(5) 0.6315(6) 0.3896(4) 0.0699(16) Uani 1 1 d .
H17 H 1.1228 0.6402 0.4328 0.084 Uiso 1 1 calc R
C18 C 1.0109(4) 0.7304(6) 0.3460(4) 0.0649(15) Uani 1 1 d .
H18 H 1.0412 0.8097 0.3609 0.078 Uiso 1 1 calc R
C19 C 0.9194(4) 0.7196(5) 0.2799(3) 0.0504(12) Uani 1 1 d .
H19 H 0.8881 0.7909 0.2501 0.061 Uiso 1 1 calc R
C20 C 0.7463(3) 0.4875(4) 0.1439(3) 0.0434(11) Uani 1 1 d .
H20 H 0.7901 0.4162 0.1602 0.052 Uiso 1 1 calc R
N2 N 0.6545(3) 0.4771(3) 0.0791(3) 0.0539(11) Uani 1 1 d .
H2A H 0.6076 0.5388 0.0701 0.065 Uiso 1 1 calc R
S1 S 0.62774(11) 0.35830(10) 0.01850(8) 0.0521(5) Uani 1 1 d D
O1 O 0.5101(3) 0.3496(3) -0.0050(3) 0.0716(12) Uani 1 1 d .
O2 O 0.6888(3) 0.2590(3) 0.0607(3) 0.0656(11) Uani 1 1 d .
C21 C 0.6674(8) 0.3929(9) -0.0685(6) 0.128(3) Uani 1 1 d DU
H21A H 0.6254 0.3383 -0.1129 0.154 Uiso 1 1 calc R
H21B H 0.6414 0.4778 -0.0838 0.154 Uiso 1 1 calc R
C22 C 0.7870(10) 0.3878(13) -0.0755(9) 0.196(5) Uani 1 1 d DU
H22A H 0.8199 0.3071 -0.0556 0.236 Uiso 1 1 calc R
H22B H 0.8303 0.4536 -0.0411 0.236 Uiso 1 1 calc R
C23 C 0.7858(11) 0.4068(14) -0.1713(9) 0.196(5) Uani 1 1 d DU
H23A H 0.7555 0.3360 -0.2074 0.235 Uiso 1 1 calc R
H23B H 0.7516 0.4851 -0.1951 0.235 Uiso 1 1 calc R
C24 C 0.9114(12) 0.4105(15) -0.1465(10) 0.241(7) Uani 1 1 d DU
H24A H 0.9355 0.4833 -0.1117 0.361 Uiso 1 1 calc R
H24B H 0.9401 0.4144 -0.1972 0.361 Uiso 1 1 calc R
H24C H 0.9390 0.3360 -0.1147 0.361 Uiso 1 1 calc R

loop_
_atom_site_aniso_label
_atom_site_aniso_U_11
_atom_site_aniso_U_22
_atom_site_aniso_U_33
_atom_site_aniso_U_23
_atom_site_aniso_U_13
_atom_site_aniso_U_12
N1 0.0361(19) 0.0323(18) 0.042(2) -0.0005(15) 0.0038(16) 0.0026(14)
C1 0.041(2) 0.036(2) 0.038(3) -0.0018(18) 0.0061(19) -0.0078(18)
C2 0.045(3) 0.048(3) 0.049(3) -0.006(2) 0.008(2) -0.001(2)
C3 0.061(3) 0.060(3) 0.039(3) 0.000(2) 0.013(2) -0.005(2)
C4 0.075(4) 0.050(3) 0.043(3) 0.005(2) 0.007(3) -0.014(3)
C5 0.058(3) 0.037(2) 0.044(3) 0.000(2) 0.002(2) -0.001(2)
C6 0.044(3) 0.032(2) 0.038(2) -0.0018(18) 0.0008(19) -0.0030(18)
C7 0.043(2) 0.032(2) 0.042(3) -0.0014(18) 0.0016(19) 0.0018(18)
C8 0.052(3) 0.050(3) 0.057(3) 0.001(2) 0.011(2) 0.015(2)
C9 0.068(4) 0.066(4) 0.066(4) 0.006(3) 0.022(3) 0.024(3)
C10 0.067(4) 0.064(3) 0.059(4) 0.004(3) 0.019(3) 0.005(3)
C11 0.050(3) 0.044(3) 0.047(3) 0.006(2) 0.008(2) 0.001(2)
C12 0.040(2) 0.037(2) 0.039(3) -0.0037(19) 0.0040(19) -0.0024(18)
C13 0.038(2) 0.033(2) 0.046(3) 0.0008(19) 0.0062(19) 0.0031(18)
C14 0.037(2) 0.051(3) 0.036(2) 0.002(2) 0.0028(18) -0.001(2)
C15 0.060(3) 0.049(3) 0.052(3) -0.005(2) -0.010(2) 0.012(2)
C16 0.063(4) 0.084(4) 0.065(4) 0.005(3) -0.007(3) 0.029(3)
C17 0.044(3) 0.094(5) 0.062(4) -0.006(3) -0.006(3) 0.001(3)
C18 0.048(3) 0.077(4) 0.065(4) -0.004(3) 0.004(3) -0.020(3)
C19 0.044(3) 0.059(3) 0.047(3) 0.002(2) 0.007(2) -0.010(2)
C20 0.034(2) 0.038(2) 0.053(3) 0.000(2) -0.0021(19) 0.0057(18)
N2 0.044(2) 0.036(2) 0.068(3) -0.0097(19) -0.0127(19) 0.0074(17)
S1 0.0565(9) 0.0396(7) 0.0533(8) -0.0071(5) -0.0010(6) 0.0069(5)
O1 0.054(2) 0.045(2) 0.095(3) -0.0137(18) -0.025(2) 0.0021(16)
O2 0.070(2) 0.0356(18) 0.078(3) -0.0100(17) -0.0105(19) 0.0130(16)
C21 0.130(3) 0.129(3) 0.127(3) 0.0001(11) 0.0315(13) 0.0019(11)
C22 0.196(5) 0.197(5) 0.196(5) 0.0008(11) 0.0456(17) 0.0000(11)
C23 0.195(5) 0.197(5) 0.196(5) 0.0012(11) 0.0461(16) 0.0005(11)
C24 0.241(7) 0.241(7) 0.240(7) -0.0003(11) 0.0566(19) 0.0002(11)

loop_
_atom_type_symbol
_atom_type_description
_atom_type_scat_dispersion_real
_atom_type_scat_dispersion_imag
_atom_type_scat_source
C C 0.0033 0.0016 'International Tables Vol C Tables 4.2.6.8 and 6.1.1.4'
H H 0.0000 0.0000 'International Tables Vol C Tables 4.2.6.8 and 6.1.1.4'
N N 0.0061 0.0033 'International Tables Vol C Tables 4.2.6.8 and 6.1.1.4'
O O 0.0106 0.0060 'International Tables Vol C Tables 4.2.6.8 and 6.1.1.4'
S S 0.1246 0.1234 'International Tables Vol C Tables 4.2.6.8 and 6.1.1.4'

loop_
_geom_angle_atom_site_label_1
_geom_angle_atom_site_label_2
_geom_angle_atom_site_label_3
_geom_angle
C1 N1 C12 108.3(3)
C1 N1 C13 126.1(3)
C12 N1 C13 125.2(4)
N1 C1 C6 109.7(4)
N1 C1 C2 128.5(4)
C6 C1 C2 121.8(4)
C3 C2 C1 117.3(4)
C3 C2 H2 121.4
C1 C2 H2 121.4
C2 C3 C4 121.5(5)
C2 C3 H3 119.3
C4 C3 H3 119.3
C5 C4 C3 120.2(5)
C5 C4 H4 119.9
C3 C4 H4 119.9
C4 C5 C6 119.7(4)
C4 C5 H5 120.2
C6 C5 H5 120.2
C5 C6 C1 119.5(4)
C5 C6 C7 133.7(4)
C1 C6 C7 106.7(4)
C8 C7 C12 117.7(4)
C8 C7 C6 135.3(4)
C12 C7 C6 107.0(4)
C9 C8 C7 119.4(5)
C9 C8 H8 120.3
C7 C8 H8 120.3
C8 C9 C10 121.7(5)
C8 C9 H9 119.1
C10 C9 H9 119.1
C11 C10 C9 120.0(5)
C11 C10 H10 120.0
C9 C10 H10 120.0
C12 C11 C10 118.4(5)
C12 C11 H11 120.8
C10 C11 H11 120.8
C11 C12 N1 129.1(4)
C11 C12 C7 122.7(4)
N1 C12 C7 108.3(4)
C20 C13 N1 118.0(4)
C20 C13 C14 124.1(4)
N1 C13 C14 117.9(4)
C15 C14 C19 118.5(4)
C15 C14 C13 121.6(4)
C19 C14 C13 119.9(4)
C14 C15 C16 120.5(5)
C14 C15 H15 119.7
C16 C15 H15 119.7
C15 C16 C17 120.3(5)
C15 C16 H16 119.8
C17 C16 H16 119.8
C18 C17 C16 118.7(5)
C18 C17 H17 120.6
C16 C17 H17 120.6
C17 C18 C19 121.8(5)
C17 C18 H18 119.1
C19 C18 H18 119.1
C14 C19 C18 120.0(5)
C14 C19 H19 120.0
C18 C19 H19 120.0
C13 C20 N2 123.5(4)
C13 C20 H20 118.3
N2 C20 H20 118.3
C20 N2 S1 123.8(3)
C20 N2 H2A 118.1
S1 N2 H2A 118.1
O2 S1 O1 119.2(2)
O2 S1 N2 107.4(2)
O1 S1 N2 105.7(2)
O2 S1 C21 111.0(4)
O1 S1 C21 106.1(4)
N2 S1 C21 106.7(4)
C22 C21 S1 123.5(8)
C22 C21 H21A 106.5
S1 C21 H21A 106.5
C22 C21 H21B 106.5
S1 C21 H21B 106.5
H21A C21 H21B 106.5
C21 C22 C23 106.7(10)
C21 C22 H22A 110.4
C23 C22 H22A 110.4
C21 C22 H22B 110.4
C23 C22 H22B 110.4
H22A C22 H22B 108.6
C24 C23 C22 88.2(10)
C24 C23 H23A 113.9
C22 C23 H23A 113.9
C24 C23 H23B 113.9
C22 C23 H23B 113.9
H23A C23 H23B 111.2
C23 C24 H24A 109.5
C23 C24 H24B 109.5
H24A C24 H24B 109.5
C23 C24 H24C 109.5
H24A C24 H24C 109.5
H24B C24 H24C 109.5

loop_
_geom_bond_atom_site_label_1
_geom_bond_atom_site_label_2
_geom_bond_distance
N1 C1 1.387(5)
N1 C12 1.400(5)
N1 C13 1.424(5)
C1 C6 1.395(6)
C1 C2 1.395(6)
C2 C3 1.379(6)
C2 H2 0.9500
C3 C4 1.407(7)
C3 H3 0.9500
C4 C5 1.369(7)
C4 H4 0.9500
C5 C6 1.388(6)
C5 H5 0.9500
C6 C7 1.445(6)
C7 C8 1.398(6)
C7 C12 1.413(6)
C8 C9 1.358(7)
C8 H8 0.9500
C9 C10 1.401(7)
C9 H9 0.9500
C10 C11 1.374(7)
C10 H10 0.9500
C11 C12 1.367(6)
C11 H11 0.9500
C13 C20 1.342(6)
C13 C14 1.483(6)
C14 C15 1.383(6)
C14 C19 1.386(6)
C15 C16 1.385(7)
C15 H15 0.9500
C16 C17 1.393(8)
C16 H16 0.9500
C17 C18 1.346(8)
C17 H17 0.9500
C18 C19 1.386(7)
C18 H18 0.9500
C19 H19 0.9500
C20 N2 1.377(5)
C20 H20 0.9500
N2 S1 1.614(4)
N2 H2A 0.8800
S1 O2 1.407(3)
S1 O1 1.436(4)
S1 C21 1.658(9)
C21 C22 1.530(12)
C21 H21A 0.9900
C21 H21B 0.9900
C22 C23 1.580(13)
C22 H22A 0.9900
C22 H22B 0.9900
C23 C24 1.531(13)
C23 H23A 0.9900
C23 H23B 0.9900
C24 H24A 0.9800
C24 H24B 0.9800
C24 H24C 0.9800

loop_
_geom_torsion_atom_site_label_1
_geom_torsion_atom_site_label_2
_geom_torsion_atom_site_label_3
_geom_torsion_atom_site_label_4
_geom_torsion
C12 N1 C1 C6 -2.0(5)
C13 N1 C1 C6 -174.9(4)
C12 N1 C1 C2 179.1(4)
C13 N1 C1 C2 6.1(7)
N1 C1 C2 C3 -179.6(4)
C6 C1 C2 C3 1.5(7)
C1 C2 C3 C4 -1.3(7)
C2 C3 C4 C5 0.3(8)
C3 C4 C5 C6 0.5(7)
C4 C5 C6 C1 -0.3(7)
C4 C5 C6 C7 177.9(5)
N1 C1 C6 C5 -179.7(4)
C2 C1 C6 C5 -0.7(6)
N1 C1 C6 C7 1.6(5)
C2 C1 C6 C7 -179.4(4)
C5 C6 C7 C8 2.2(9)
C1 C6 C7 C8 -179.4(5)
C5 C6 C7 C12 -179.0(5)
C1 C6 C7 C12 -0.6(5)
C12 C7 C8 C9 0.9(7)
C6 C7 C8 C9 179.7(5)
C7 C8 C9 C10 0.2(9)
C8 C9 C10 C11 -0.4(9)
C9 C10 C11 C12 -0.7(8)
C10 C11 C12 N1 -178.7(5)
C10 C11 C12 C7 2.0(7)
C1 N1 C12 C11 -177.8(5)
C13 N1 C12 C11 -4.8(7)
C1 N1 C12 C7 1.6(5)
C13 N1 C12 C7 174.6(4)
C8 C7 C12 C11 -2.1(7)
C6 C7 C12 C11 178.8(4)
C8 C7 C12 N1 178.5(4)
C6 C7 C12 N1 -0.6(5)
C1 N1 C13 C20 -79.4(5)
C12 N1 C13 C20 108.9(5)
C1 N1 C13 C14 97.9(5)
C12 N1 C13 C14 -73.9(5)
C20 C13 C14 C15 -21.3(7)
N1 C13 C14 C15 161.7(4)
C20 C13 C14 C19 160.4(4)
N1 C13 C14 C19 -16.7(6)
C19 C14 C15 C16 -3.6(8)
C13 C14 C15 C16 178.0(5)
C14 C15 C16 C17 0.7(9)
C15 C16 C17 C18 2.6(9)
C16 C17 C18 C19 -3.2(9)
C15 C14 C19 C18 3.1(7)
C13 C14 C19 C18 -178.5(5)
C17 C18 C19 C14 0.3(8)
N1 C13 C20 N2 -5.3(7)
C14 C13 C20 N2 177.6(4)
C13 C20 N2 S1 168.9(4)
C20 N2 S1 O2 20.3(5)
C20 N2 S1 O1 148.5(4)
C20 N2 S1 C21 -98.8(5)
O2 S1 C21 C22 -37.5(10)
O1 S1 C21 C22 -168.4(9)
N2 S1 C21 C22 79.2(9)
S1 C21 C22 C23 171.3(9)
C21 C22 C23 C24 173.8(10)
